data_9013287
loop_
_publ_author_name
'Ori, S.'
'Mazzucato, E.'
'Vezzalini, G.'

_publ_section_title
;
 Dehydration dynamics of barrerite: An in situ synchrotron XRPD study
 Note: BAR-A, T = 482 K
;
_journal_name_full 'American Mineralogist'
_journal_page_first 64
_journal_page_last 73
_journal_paper_doi 10.2138/am.2009.2914
_journal_volume 94
_journal_year 2009
_chemical_compound_source 'Kuiu Island, Alaska'
_chemical_formula_sum 'Al2.079 Ca0.246 H8.28 K0.398 Mg0.035 Na0.986 O20.38 Si6.921'
_chemical_name_mineral Barrerite
_space_group_IT_number 63
_symmetry_space_group_name_Hall '-A 2a 2a'
_symmetry_space_group_name_H-M 'A m m a'
_cell_angle_alpha 90
_cell_angle_beta 90
_cell_angle_gamma 90
_cell_length_a 13.6744
_cell_length_b 17.8937
_cell_length_c 17.5723
_cell_volume 4299.689
_database_code_amcsd 0004774
_diffrn_ambient_temperature 482
_exptl_crystal_density_diffrn 1.958
_cod_original_formula_sum 'Na.986 K.398 Mg.035 Ca.246 (Al2.079 Si6.921) O20.38 H8.28'
_cod_database_code 9013287

loop_
_space_group_symop_operation_xyz
x,y,z
x,1/2+y,1/2+z
1/2+x,y,-z
1/2+x,1/2+y,1/2-z
1/2-x,-y,z
1/2-x,1/2-y,1/2+z
x,-y,z
x,1/2-y,1/2+z
-x,y,-z
-x,1/2+y,1/2-z
1/2-x,y,z
1/2-x,1/2+y,1/2+z
1/2+x,-y,-z
1/2+x,1/2-y,1/2-z
-x,-y,-z
-x,1/2-y,1/2-z

loop_
_atom_site_label
_atom_site_fract_x
_atom_site_fract_y
_atom_site_fract_z
_atom_site_occupancy
_atom_site_U_iso_or_equiv
_atom_site_type_symbol
_atom_site_attached_hydrogens
NaC1 0.25000 0.00000 -0.03200 0.22700 0.12300 Na 0
KC1 0.25000 0.00000 -0.03200 0.09100 0.12300 K 0
MgC1 0.25000 0.00000 -0.03200 0.00800 0.12300 Mg 0
CaC1 0.25000 0.00000 -0.03200 0.05700 0.12300 Ca 0
NaC1P 0.25000 0.00000 0.45000 0.10800 0.12300 Na 0
KC1P 0.25000 0.00000 0.45000 0.04400 0.12300 K 0
MgC1P 0.25000 0.00000 0.45000 0.00400 0.12300 Mg 0
CaC1P 0.25000 0.00000 0.45000 0.02700 0.12300 Ca 0
NaC2 0.07400 -0.01000 0.08800 0.10800 0.12300 Na 0
KC2 0.07400 -0.01000 0.08800 0.04400 0.12300 K 0
MgC2 0.07400 -0.01000 0.08800 0.00400 0.12300 Mg 0
CaC2 0.07400 -0.01000 0.08800 0.02700 0.12300 Ca 0
NaC2P 0.08300 0.10500 0.46800 0.20100 0.12300 Na 0
KC2P 0.08300 0.10500 0.46800 0.08100 0.12300 K 0
MgC2P 0.08300 0.10500 0.46800 0.00700 0.12300 Mg 0
CaC2P 0.08300 0.10500 0.46800 0.05000 0.12300 Ca 0
NaC3 0.20900 0.00000 0.23300 0.12400 0.12300 Na 0
KC3 0.20900 0.00000 0.23300 0.05000 0.12300 K 0
MgC3 0.20900 0.00000 0.23300 0.00400 0.12300 Mg 0
CaC3 0.20900 0.00000 0.23300 0.03100 0.12300 Ca 0
NaCA 0.00000 0.03900 0.00000 0.07700 0.12300 Na 0
KCA 0.00000 0.03900 0.00000 0.03100 0.12300 K 0
MgCA 0.00000 0.03900 0.00000 0.00300 0.12300 Mg 0
CaCA 0.00000 0.03900 0.00000 0.01900 0.12300 Ca 0
AlT1 0.13620 0.29200 0.12300 0.23100 0.04900 Al 0
SiT1 0.13620 0.29200 0.12300 0.76900 0.04900 Si 0
AlT1P 0.13350 0.32480 0.36960 0.23100 0.04900 Al 0
SiT1P 0.13350 0.32480 0.36960 0.76900 0.04900 Si 0
AlT3 0.04720 0.40950 0.22980 0.23100 0.04900 Al 0
SiT3 0.04720 0.40950 0.22980 0.76900 0.04900 Si 0
AlT4 0.14030 0.18670 0.26430 0.23100 0.04900 Al 0
SiT4 0.14030 0.18670 0.26430 0.76900 0.04900 Si 0
AlT5 0.00000 0.21560 0.00000 0.23100 0.04900 Al 0
SiT5 0.00000 0.21560 0.00000 0.76900 0.04900 Si 0
O1 0.07230 0.27330 0.04620 1.00000 0.06500 O 0
O1P 0.06900 0.33960 0.44770 1.00000 0.06500 O 0
O3 0.12200 0.23160 0.18760 1.00000 0.06500 O 0
O3P 0.13200 0.24190 0.33510 1.00000 0.06500 O 0
O4 0.10830 0.37350 0.15770 1.00000 0.06500 O 0
O4P 0.10130 0.38650 0.30920 1.00000 0.06500 O 0
O7 0.25000 0.30810 0.09240 1.00000 0.06500 O 0
O7P 0.25000 0.34220 0.38840 1.00000 0.06500 O 0
O8 0.06850 0.11780 0.27190 1.00000 0.06500 O 0
O9 0.05600 0.50000 0.21730 1.00000 0.06500 O 0
O10 0.25000 0.14530 0.26420 1.00000 0.06500 O 0
Wat2 0.25000 0.12600 0.09500 0.35000 0.12300 O 2
Wat2P 0.25000 0.13900 0.43200 0.27000 0.12300 O 2
Wat4P 0.29100 0.00000 0.31000 0.32000 0.12300 O 2
Wat5 0.09400 0.50000 0.07400 0.80000 0.12300 O 2
Wat8 0.25000 0.50000 0.09800 0.35000 0.12300 O 2
Wat8P 0.25000 0.50000 0.34000 0.93000 0.12300 O 2

loop_
_cod_changelog_entry_id
_cod_changelog_entry_author
_cod_changelog_entry_date
_cod_changelog_entry_text
1
;cod-tools version 3.8.0
Id: cif_guess_AMCSD_atom_types 9581 2023-05-17 12:35:41Z saulius
;
2023-05-23T09:21:21+03:00
;Derived atom types and hydrogen counts
from atom names that follow the AMCSD naming convention
(Wat == water, O-H == hydroxyl).
;

loop_
_cod_related_entry_id
_cod_related_entry_database
_cod_related_entry_code
1 AMCSD 0004774

_cell_formula_units_Z 8
